data_7239472
loop_
_publ_author_name
'Zhang, Qi-Long'
'Feng, Guang-Wei'
'Zhang, Yun-Qian'
'Zhu, Bi-Xue'

_publ_section_title
;
 Syntheses, structures, and luminescence properties of anion-controlled
 heterometal modular coordination polymers based on a metalloligand
;
_journal_issue 22
_journal_name_full 'RSC Advances'
_journal_page_first 11384
_journal_paper_doi 10.1039/c3ra47303a
_journal_volume 4
_journal_year 2014
_chemical_formula_sum 'C12 H14 Ag2 F6 Ni O12 S2'
_chemical_formula_weight 802.80
_space_group_IT_number 14
_space_group_name_Hall '-P 2ybc'
_space_group_name_H-M_alt 'P 1 21/c 1'
_symmetry_cell_setting monoclinic
_symmetry_space_group_name_H-M 'P 1 21/c 1'
_atom_sites_solution_hydrogens geom
_atom_sites_solution_primary direct
_atom_sites_solution_secondary difmap
_audit_creation_method SHELXL-97
_cell_angle_alpha 90.00
_cell_angle_beta 93.328(2)
_cell_angle_gamma 90.00
_cell_formula_units_Z 2
_cell_length_a 10.5956(8)
_cell_length_b 9.9517(7)
_cell_length_c 11.3334(8)
_cell_measurement_temperature 293(2)
_cell_volume 1193.03(15)
_computing_structure_refinement 'SHELXL-97 (Sheldrick, 1997)'
_diffrn_ambient_temperature 293(2)
_diffrn_measured_fraction_theta_full 0.979
_diffrn_measured_fraction_theta_max 0.979
_diffrn_measurement_device_type 'Bruker APEX II CCD Area Detector'
_diffrn_measurement_method '\f and \w scan'
_diffrn_radiation_monochromator graphite
_diffrn_radiation_source 'fine-focus sealed tube'
_diffrn_radiation_type MoK\a
_diffrn_radiation_wavelength 0.71073
_diffrn_reflns_av_R_equivalents 0.0195
_diffrn_reflns_av_sigmaI/netI 0.0144
_diffrn_reflns_limit_h_max 12
_diffrn_reflns_limit_h_min -11
_diffrn_reflns_limit_k_max 12
_diffrn_reflns_limit_k_min -12
_diffrn_reflns_limit_l_max 13
_diffrn_reflns_limit_l_min -13
_diffrn_reflns_number 10268
_diffrn_reflns_theta_full 26.00
_diffrn_reflns_theta_max 26.00
_diffrn_reflns_theta_min 1.93
_exptl_absorpt_coefficient_mu 2.682
_exptl_absorpt_correction_T_max 0.6439
_exptl_absorpt_correction_T_min 0.5774
_exptl_absorpt_correction_type multi-scan
_exptl_absorpt_process_details 'SADABS (Bruker, 2005)'
_exptl_crystal_colour green
_exptl_crystal_density_diffrn 2.235
_exptl_crystal_density_method 'not measured'
_exptl_crystal_description block
_exptl_crystal_F_000 780
_exptl_crystal_size_max 0.23
_exptl_crystal_size_mid 0.21
_exptl_crystal_size_min 0.18
_refine_diff_density_max 0.861
_refine_diff_density_min -0.476
_refine_diff_density_rms 0.098
_refine_ls_extinction_method none
_refine_ls_goodness_of_fit_ref 1.151
_refine_ls_hydrogen_treatment mixed
_refine_ls_matrix_type full
_refine_ls_number_parameters 160
_refine_ls_number_reflns 2287
_refine_ls_number_restraints 0
_refine_ls_restrained_S_all 1.151
_refine_ls_R_factor_all 0.0300
_refine_ls_R_factor_gt 0.0295
_refine_ls_shift/su_max 0.001
_refine_ls_shift/su_mean 0.000
_refine_ls_structure_factor_coef Fsqd
_refine_ls_weighting_details 'calc w=1/[\s^2^(Fo^2^)+(0.0336P)^2^+2.9316P] where P=(Fo^2^+2Fc^2^)/3'
_refine_ls_weighting_scheme calc
_refine_ls_wR_factor_gt 0.0751
_refine_ls_wR_factor_ref 0.0754
_reflns_number_gt 2251
_reflns_number_total 2287
_reflns_threshold_expression >2sigma(I)
_cod_data_source_file c3ra47303a.txt
_cod_data_source_block a
_cod_original_sg_symbol_H-M P21/C
_cod_database_code 7239472

loop_
_symmetry_equiv_pos_as_xyz
'x, y, z'
'-x, y+1/2, -z+1/2'
'-x, -y, -z'
'x, -y-1/2, z-1/2'

loop_
_atom_site_label
_atom_site_type_symbol
_atom_site_fract_x
_atom_site_fract_y
_atom_site_fract_z
_atom_site_U_iso_or_equiv
_atom_site_adp_type
_atom_site_occupancy
_atom_site_symmetry_multiplicity
_atom_site_calc_flag
_atom_site_refinement_flags
C1 C 1.3499(3) -0.7102(4) 1.5516(3) 0.0308(8) Uani 1 1 d .
H1A H 1.3523 -0.7235 1.4679 0.046 Uiso 1 1 calc R
H1B H 1.3594 -0.7952 1.5913 0.046 Uiso 1 1 calc R
H1C H 1.4175 -0.6514 1.5783 0.046 Uiso 1 1 calc R
C2 C 1.2254(3) -0.6484(3) 1.5789(3) 0.0208(7) Uani 1 1 d .
C3 C 1.2035(3) -0.6209(3) 1.7010(3) 0.0202(6) Uani 1 1 d .
H3 H 1.2842 -0.6065 1.7460 0.024 Uiso 1 1 calc R
C4 C 1.1103(3) -0.5326(3) 1.7416(3) 0.0192(6) Uani 1 1 d .
C5 C 1.1160(4) -0.4948(4) 1.8702(3) 0.0298(8) Uani 1 1 d .
H5A H 1.0473 -0.4352 1.8848 0.045 Uiso 1 1 calc R
H5B H 1.1948 -0.4506 1.8905 0.045 Uiso 1 1 calc R
H5C H 1.1094 -0.5743 1.9174 0.045 Uiso 1 1 calc R
C6 C 0.5964(4) -0.6598(5) 1.8590(4) 0.0397(10) Uani 1 1 d .
O1 O 0.8248(3) -0.7153(3) 1.8093(3) 0.0432(7) Uani 1 1 d .
O2 O 0.6943(3) -0.5960(3) 1.6624(2) 0.0409(7) Uani 1 1 d .
O3 O 0.7706(3) -0.4837(3) 1.8431(3) 0.0414(7) Uani 1 1 d .
O4 O 1.0219(2) -0.4797(2) 1.67703(19) 0.0191(5) Uani 1 1 d .
O5 O 1.1500(2) -0.6212(2) 1.49320(19) 0.0219(5) Uani 1 1 d .
O6 O 1.1108(2) -0.3339(2) 1.4783(2) 0.0259(5) Uani 1 1 d .
F1 F 0.6224(3) -0.6737(3) 1.9738(2) 0.0549(8) Uani 1 1 d .
F2 F 0.5055(3) -0.5698(4) 1.8436(3) 0.0720(10) Uani 1 1 d .
F3 F 0.5515(4) -0.7738(4) 1.8159(3) 0.0831(12) Uani 1 1 d .
S1 S 0.73678(8) -0.60785(9) 1.78468(7) 0.02421(19) Uani 1 1 d .
Ni1 Ni 1.0000 -0.5000 1.5000 0.01672(14) Uani 1 2 d S
Ag1 Ag 0.88976(3) -0.31338(3) 1.73753(2) 0.03151(12) Uani 1 1 d .

loop_
_atom_site_aniso_label
_atom_site_aniso_U_11
_atom_site_aniso_U_22
_atom_site_aniso_U_33
_atom_site_aniso_U_23
_atom_site_aniso_U_13
_atom_site_aniso_U_12
C1 0.0223(18) 0.039(2) 0.0310(19) 0.0007(16) 0.0060(14) 0.0048(16)
C2 0.0209(16) 0.0176(15) 0.0242(17) 0.0022(13) 0.0048(13) -0.0029(13)
C3 0.0187(16) 0.0233(16) 0.0185(15) 0.0028(13) -0.0012(12) -0.0028(13)
C4 0.0253(17) 0.0186(15) 0.0137(15) 0.0027(12) -0.0007(12) -0.0065(13)
C5 0.039(2) 0.034(2) 0.0155(16) -0.0048(14) -0.0030(14) 0.0037(16)
C6 0.033(2) 0.056(3) 0.031(2) 0.0030(19) 0.0054(16) -0.0111(19)
O1 0.0545(19) 0.0448(17) 0.0317(15) 0.0128(13) 0.0143(13) 0.0199(15)
O2 0.0391(16) 0.062(2) 0.0222(13) 0.0076(13) 0.0042(11) 0.0036(14)
O3 0.0504(18) 0.0362(15) 0.0394(16) -0.0063(13) 0.0178(14) -0.0118(13)
O4 0.0242(12) 0.0197(11) 0.0136(10) -0.0013(8) 0.0021(9) -0.0003(9)
O5 0.0248(12) 0.0248(12) 0.0164(11) -0.0003(9) 0.0025(9) 0.0050(10)
O6 0.0329(14) 0.0258(12) 0.0196(12) -0.0010(9) 0.0058(10) -0.0054(10)
F1 0.0445(15) 0.092(2) 0.0291(13) 0.0161(13) 0.0111(11) -0.0122(14)
F2 0.0301(14) 0.125(3) 0.0618(18) 0.020(2) 0.0116(13) 0.0132(17)
F3 0.090(3) 0.089(3) 0.072(2) -0.014(2) 0.0227(19) -0.062(2)
S1 0.0262(4) 0.0274(4) 0.0196(4) 0.0034(3) 0.0055(3) 0.0001(3)
Ni1 0.0210(3) 0.0173(3) 0.0120(3) -0.0004(2) 0.0019(2) 0.0014(2)
Ag1 0.0451(2) 0.02185(16) 0.02902(17) -0.00357(10) 0.01430(13) 0.00518(11)

loop_
_atom_type_symbol
_atom_type_description
_atom_type_scat_dispersion_real
_atom_type_scat_dispersion_imag
_atom_type_scat_source
C C 0.0033 0.0016 'International Tables Vol C Tables 4.2.6.8 and 6.1.1.4'
H H 0.0000 0.0000 'International Tables Vol C Tables 4.2.6.8 and 6.1.1.4'
O O 0.0106 0.0060 'International Tables Vol C Tables 4.2.6.8 and 6.1.1.4'
F F 0.0171 0.0103 'International Tables Vol C Tables 4.2.6.8 and 6.1.1.4'
S S 0.1246 0.1234 'International Tables Vol C Tables 4.2.6.8 and 6.1.1.4'
Ni Ni 0.3393 1.1124 'International Tables Vol C Tables 4.2.6.8 and 6.1.1.4'
Ag Ag -0.8971 1.1015 'International Tables Vol C Tables 4.2.6.8 and 6.1.1.4'

loop_
_geom_angle_atom_site_label_1
_geom_angle_atom_site_label_2
_geom_angle_atom_site_label_3
_geom_angle
_geom_angle_site_symmetry_1
_geom_angle_site_symmetry_3
C2 C1 H1A 109.5 . .
C2 C1 H1B 109.5 . .
H1A C1 H1B 109.5 . .
C2 C1 H1C 109.5 . .
H1A C1 H1C 109.5 . .
H1B C1 H1C 109.5 . .
O5 C2 C3 125.0(3) . .
O5 C2 C1 117.2(3) . .
C3 C2 C1 117.8(3) . .
C4 C3 C2 125.6(3) . .
C4 C3 Ag1 95.7(2) . 2_748
C2 C3 Ag1 103.3(2) . 2_748
C4 C3 H3 110.1 . .
C2 C3 H3 110.1 . .
Ag1 C3 H3 110.1 2_748 .
O4 C4 C3 125.0(3) . .
O4 C4 C5 116.3(3) . .
C3 C4 C5 118.7(3) . .
C4 C5 H5A 109.5 . .
C4 C5 H5B 109.5 . .
H5A C5 H5B 109.5 . .
C4 C5 H5C 109.5 . .
H5A C5 H5C 109.5 . .
H5B C5 H5C 109.5 . .
F3 C6 F2 106.9(4) . .
F3 C6 F1 109.0(4) . .
F2 C6 F1 108.0(4) . .
F3 C6 S1 111.1(3) . .
F2 C6 S1 110.8(3) . .
F1 C6 S1 110.8(3) . .
S1 O3 Ag1 119.25(16) . .
C4 O4 Ni1 124.8(2) . .
C4 O4 Ag1 124.7(2) . .
Ni1 O4 Ag1 109.40(10) . .
C2 O5 Ni1 125.0(2) . .
O1 S1 O2 114.32(18) . .
O1 S1 O3 114.1(2) . .
O2 S1 O3 115.44(19) . .
O1 S1 C6 103.7(2) . .
O2 S1 C6 104.49(19) . .
O3 S1 C6 102.65(19) . .
O5 Ni1 O5 180.00(12) 3_748 .
O5 Ni1 O4 86.96(9) 3_748 .
O5 Ni1 O4 93.04(9) . .
O5 Ni1 O4 93.04(9) 3_748 3_748
O5 Ni1 O4 86.96(9) . 3_748
O4 Ni1 O4 180.000(1) . 3_748
O5 Ni1 O6 91.13(10) 3_748 3_748
O5 Ni1 O6 88.87(10) . 3_748
O4 Ni1 O6 89.71(9) . 3_748
O4 Ni1 O6 90.29(9) 3_748 3_748
O5 Ni1 O6 88.87(10) 3_748 .
O5 Ni1 O6 91.13(10) . .
O4 Ni1 O6 90.29(9) . .
O4 Ni1 O6 89.71(9) 3_748 .
O6 Ni1 O6 180.00(12) 3_748 .
C3 Ag1 O4 167.80(10) 2_758 .
C3 Ag1 O3 100.71(11) 2_758 .
O4 Ag1 O3 89.29(9) . .

loop_
_geom_bond_atom_site_label_1
_geom_bond_atom_site_label_2
_geom_bond_distance
_geom_bond_site_symmetry_2
C1 C2 1.504(5) .
C1 H1A 0.9600 .
C1 H1B 0.9600 .
C1 H1C 0.9600 .
C2 O5 1.251(4) .
C2 C3 1.442(5) .
C3 C4 1.419(5) .
C3 Ag1 2.283(3) 2_748
C3 H3 0.9800 .
C4 O4 1.269(4) .
C4 C5 1.503(4) .
C5 H5A 0.9600 .
C5 H5B 0.9600 .
C5 H5C 0.9600 .
C6 F3 1.313(6) .
C6 F2 1.320(6) .
C6 F1 1.322(5) .
C6 S1 1.826(4) .
O1 S1 1.435(3) .
O2 S1 1.437(3) .
O3 S1 1.437(3) .
O3 Ag1 2.465(3) .
O4 Ni1 2.016(2) .
O4 Ag1 2.298(2) .
O5 Ni1 2.001(2) .
O6 Ni1 2.050(2) .
Ni1 O5 2.001(2) 3_748
Ni1 O4 2.016(2) 3_748
Ni1 O6 2.050(2) 3_748
Ag1 C3 2.283(3) 2_758
